data_2211720
loop_
_publ_author_name
'Abdur-Rashid, Kamaluddin'
'Lough, Alan J.'

_publ_section_title
;[(<i>R</i>)-2,2'-Bis(diphenylphosphino)-1,1'-binaphthyl-\k^2^<i>P</i>,<i>P</i>']chlorohydrido{(<i>S</i>)-2-methyl-1-[(4<i>R</i>,5<i>R</i>)-4-methyl-5-phenyl-4,5-dihydrooxazol-2-yl]propan-1-amine-\k^2^<i>N</i>,<i>N</i>'}ruthenium(II)
 benzene solvate: an active ketone hydrogenation catalyst
;
_journal_coeditor_code BH2065
_journal_issue 1
_journal_name_full 'Acta Crystallographica Section E'
_journal_page_first m246
_journal_page_last m248
_journal_paper_doi 10.1107/S1600536806053815
_journal_volume 63
_journal_year 2007
_chemical_formula_iupac '[Ru Cl H (C14 H20 N2 O) (C44 H32 P2)], C6 H6'
_chemical_formula_moiety 'C58 H53 Cl N2 O P2 Ru, C6 H6'
_chemical_formula_sum 'C64 H59 Cl N2 O P2 Ru'
_chemical_formula_weight 1070.59
_chemical_name_systematic
;
[(R)-2,2'-Bis(diphenylphosphino)-1,1'-binaphthyl-\k^2^P,P']chlorohydrido{(S)-
2-methyl-1-[(4R,5R)-4-methyl-5-phenyl-4,5-dihydrooxazol-2-yl]propan-1-
amine\k^2^N,N'}ruthenium(II) benzene solvate
;
_space_group_IT_number 5
_symmetry_cell_setting monoclinic
_symmetry_space_group_name_Hall 'C 2y'
_symmetry_space_group_name_H-M 'C 1 2 1'
_atom_sites_solution_hydrogens geom
_atom_sites_solution_primary direct
_atom_sites_solution_secondary difmap
_cell_angle_alpha 90.00
_cell_angle_beta 96.9780(16)
_cell_angle_gamma 90.00
_cell_formula_units_Z 4
_cell_length_a 24.9500(6)
_cell_length_b 10.7370(3)
_cell_length_c 19.4560(4)
_cell_measurement_reflns_used 20470
_cell_measurement_temperature 150.0(10)
_cell_measurement_theta_max 27.5
_cell_measurement_theta_min 2.6
_cell_volume 5173.4(2)
_computing_cell_refinement 'DENZO-SMN (Otwinowski & Minor, 1997)'
_computing_data_collection 'COLLECT (Nonius, 2002)'
_computing_data_reduction DENZO-SMN
_computing_molecular_graphics SHELXTL/PC
_computing_publication_material SHELXTL/PC
_computing_structure_refinement 'SHELXTL/PC (Sheldrick, 2001)'
_computing_structure_solution 'SIR92 (Altomare <i>et al.</i>,  1993)'
_diffrn_ambient_temperature 150(2)
_diffrn_detector_area_resol_mean 9
_diffrn_measured_fraction_theta_full 0.991
_diffrn_measured_fraction_theta_max 0.991
_diffrn_measurement_device_type 'Bruker--Nonius KappaCCD'
_diffrn_measurement_method '\f scans and \w scans with \k offsets'
_diffrn_radiation_monochromator graphite
_diffrn_radiation_source 'fine-focus sealed tube'
_diffrn_radiation_type MoK\a
_diffrn_radiation_wavelength 0.71073
_diffrn_reflns_av_R_equivalents 0.0584
_diffrn_reflns_av_sigmaI/netI 0.0928
_diffrn_reflns_limit_h_max 32
_diffrn_reflns_limit_h_min -32
_diffrn_reflns_limit_k_max 12
_diffrn_reflns_limit_k_min -13
_diffrn_reflns_limit_l_max 25
_diffrn_reflns_limit_l_min -25
_diffrn_reflns_number 20470
_diffrn_reflns_theta_full 27.57
_diffrn_reflns_theta_max 27.57
_diffrn_reflns_theta_min 2.83
_diffrn_standards_number 0
_exptl_absorpt_coefficient_mu 0.463
_exptl_absorpt_correction_T_max 0.957
_exptl_absorpt_correction_T_min 0.928
_exptl_absorpt_correction_type multi-scan
_exptl_absorpt_process_details '(SORTAV; Blessing, 1995)'
_exptl_crystal_colour orange
_exptl_crystal_density_diffrn 1.375
_exptl_crystal_density_method 'not measured'
_exptl_crystal_description needle
_exptl_crystal_F_000 2224
_exptl_crystal_size_max 0.22
_exptl_crystal_size_mid 0.12
_exptl_crystal_size_min 0.10
_refine_diff_density_max 1.480
_refine_diff_density_min -1.119
_refine_ls_abs_structure_details 'Flack (1983), 4433 Friedel pairs'
_refine_ls_abs_structure_Flack -0.05(3)
_refine_ls_extinction_coef 0.0015(3)
_refine_ls_extinction_expression Fc^*^=kFc[1+0.001xFc^2^\l^3^/sin(2\q)]^-1/4^
_refine_ls_extinction_method SHELXTL/PC
_refine_ls_goodness_of_fit_ref 1.042
_refine_ls_hydrogen_treatment mixed
_refine_ls_matrix_type full
_refine_ls_number_parameters 645
_refine_ls_number_reflns 10692
_refine_ls_number_restraints 1
_refine_ls_restrained_S_all 1.042
_refine_ls_R_factor_all 0.0650
_refine_ls_R_factor_gt 0.0507
_refine_ls_shift/su_max 0.001
_refine_ls_shift/su_mean 0.000
_refine_ls_structure_factor_coef Fsqd
_refine_ls_weighting_details 'calc w=1/[\s^2^(Fo^2^)+(0.0653P)^2^] where P=(Fo^2^+2Fc^2^)/3'
_refine_ls_weighting_scheme calc
_refine_ls_wR_factor_gt 0.1190
_refine_ls_wR_factor_ref 0.1286
_reflns_number_gt 9051
_reflns_number_total 10692
_reflns_threshold_expression I>2\s(I)
_cod_data_source_file bh2065.cif
_cod_data_source_block I
_cod_depositor_comments
;
 Removing duplicate rows from the ATOM_TYPE loop.

 Antanas Vaitkus,
 2018-08-07
;
_cod_original_sg_symbol_H-M 'C 2'
_cod_database_code 2211720
_cod_database_fobs_code 2211720

loop_
_symmetry_equiv_pos_as_xyz
'x, y, z'
'-x, y, -z'
'x+1/2, y+1/2, z'
'-x+1/2, y+1/2, -z'

loop_
_atom_site_type_symbol
_atom_site_label
_atom_site_fract_x
_atom_site_fract_y
_atom_site_fract_z
_atom_site_U_iso_or_equiv
_atom_site_adp_type
_atom_site_calc_flag
_atom_site_refinement_flags
_atom_site_occupancy
Ru Ru1 0.805282(12) 0.06201(3) 0.320736(14) 0.02510(10) Uani d . 1
H H1RU 0.788(2) 0.202(6) 0.354(3) 0.043(14) Uiso d . 1
Cl Cl1 0.83495(5) -0.16363(11) 0.30382(6) 0.0369(3) Uani d . 1
P P1 0.80165(4) 0.13654(11) 0.21255(5) 0.0244(2) Uani d . 1
P P2 0.71500(4) 0.05063(13) 0.31219(5) 0.0254(2) Uani d . 1
O O1 0.94308(14) 0.1708(4) 0.45463(16) 0.0434(9) Uani d . 1
N N1 0.81623(15) 0.0052(4) 0.42941(18) 0.0305(8) Uani d . 1
H H1A 0.7834 0.0058 0.4465 0.037 Uiso calc R 1
H H1B 0.8296 -0.0747 0.4330 0.037 Uiso calc R 1
N N2 0.88996(14) 0.1032(4) 0.35988(19) 0.0325(9) Uani d . 1
C C1 0.75690(15) 0.0434(5) 0.15003(18) 0.0264(9) Uani d . 1
C C2 0.77870(18) -0.0514(5) 0.1096(2) 0.0321(10) Uani d . 1
H H2A 0.8166 -0.0545 0.1080 0.039 Uiso calc R 1
C C3 0.7462(2) -0.1379(5) 0.0731(2) 0.0338(10) Uani d . 1
H H3A 0.7619 -0.1994 0.0467 0.041 Uiso calc R 1
C C4 0.68940(19) -0.1370(4) 0.0740(2) 0.0303(9) Uani d . 1
C C5 0.6553(2) -0.2265(5) 0.0375(2) 0.0383(11) Uani d . 1
H H5A 0.6705 -0.2901 0.0119 0.046 Uiso calc R 1
C C6 0.6009(2) -0.2223(5) 0.0387(2) 0.0357(11) Uani d . 1
H H6A 0.5783 -0.2823 0.0137 0.043 Uiso calc R 1
C C7 0.57796(19) -0.1289(5) 0.0771(2) 0.0359(10) Uani d . 1
H H7A 0.5399 -0.1266 0.0776 0.043 Uiso calc R 1
C C8 0.60963(18) -0.0418(4) 0.1135(2) 0.0304(9) Uani d . 1
H H8A 0.5936 0.0195 0.1397 0.036 Uiso calc R 1
C C9 0.66697(17) -0.0424(4) 0.1123(2) 0.0268(9) Uani d . 1
C C10 0.70099(15) 0.0492(5) 0.14997(17) 0.0246(8) Uani d . 1
C C11 0.67647(16) 0.1656(4) 0.2553(2) 0.0280(9) Uani d . 1
C C12 0.64980(18) 0.2670(5) 0.2836(2) 0.0314(10) Uani d . 1
H H12A 0.6500 0.2736 0.3324 0.038 Uiso calc R 1
C C13 0.62380(19) 0.3552(5) 0.2409(2) 0.0352(10) Uani d . 1
H H13A 0.6068 0.4230 0.2610 0.042 Uiso calc R 1
C C14 0.62142(18) 0.3487(5) 0.1682(2) 0.0327(10) Uani d . 1
C C15 0.5956(2) 0.4401(5) 0.1235(3) 0.0422(12) Uani d . 1
H H15A 0.5793 0.5097 0.1428 0.051 Uiso calc R 1
C C16 0.5934(2) 0.4309(5) 0.0530(3) 0.0435(12) Uani d . 1
H H16A 0.5749 0.4921 0.0239 0.052 Uiso calc R 1
C C17 0.6188(2) 0.3305(5) 0.0241(3) 0.0356(11) Uani d . 1
H H17A 0.6180 0.3247 -0.0247 0.043 Uiso calc R 1
C C18 0.64479(18) 0.2404(5) 0.0656(2) 0.0309(9) Uani d . 1
H H18A 0.6614 0.1728 0.0449 0.037 Uiso calc R 1
C C19 0.64737(16) 0.2456(4) 0.1388(2) 0.0279(9) Uani d . 1
C C20 0.67461(16) 0.1551(4) 0.1839(2) 0.0249(8) Uani d . 1
C C21 0.86752(17) 0.1419(5) 0.1774(2) 0.0296(9) Uani d . 1
C C22 0.89119(18) 0.2543(5) 0.1616(2) 0.0330(10) Uani d . 1
H H22A 0.8720 0.3300 0.1648 0.040 Uiso calc R 1
C C23 0.9427(2) 0.2565(5) 0.1411(3) 0.0409(12) Uani d . 1
H H23A 0.9587 0.3341 0.1321 0.049 Uiso calc R 1
C C24 0.97054(19) 0.1483(6) 0.1336(3) 0.0417(12) Uani d . 1
H H24A 1.0051 0.1507 0.1178 0.050 Uiso calc R 1
C C25 0.94768(18) 0.0338(5) 0.1496(2) 0.0415(13) Uani d . 1
H H25A 0.9665 -0.0416 0.1440 0.050 Uiso calc R 1
C C26 0.89742(18) 0.0311(4) 0.1736(2) 0.0341(11) Uani d . 1
H H26A 0.8832 -0.0457 0.1875 0.041 Uiso calc R 1
C C31 0.77942(16) 0.2984(4) 0.1928(2) 0.0268(9) Uani d . 1
C C32 0.76670(18) 0.3364(5) 0.1232(2) 0.0321(9) Uani d . 1
H H32A 0.7674 0.2772 0.0870 0.039 Uiso calc R 1
C C33 0.75336(19) 0.4579(5) 0.1074(2) 0.0352(10) Uani d . 1
H H33A 0.7436 0.4818 0.0605 0.042 Uiso calc R 1
C C34 0.75409(18) 0.5462(5) 0.1597(2) 0.0376(11) Uani d . 1
H H34A 0.7453 0.6306 0.1487 0.045 Uiso calc R 1
C C35 0.7678(2) 0.5103(5) 0.2283(3) 0.0380(10) Uani d . 1
H H35A 0.7688 0.5704 0.2643 0.046 Uiso calc R 1
C C36 0.77998(18) 0.3863(5) 0.2443(2) 0.0313(9) Uani d . 1
H H36A 0.7888 0.3621 0.2913 0.038 Uiso calc R 1
C C37 0.66994(18) -0.0838(5) 0.2866(2) 0.0276(9) Uani d . 1
C C38 0.68999(19) -0.1972(5) 0.2689(2) 0.0338(10) Uani d . 1
H H38A 0.7278 -0.2081 0.2690 0.041 Uiso calc R 1
C C39 0.6549(2) -0.2956(5) 0.2508(2) 0.0384(11) Uani d . 1
H H39A 0.6686 -0.3736 0.2378 0.046 Uiso calc R 1
C C40 0.5999(2) -0.2790(5) 0.2519(2) 0.0383(11) Uani d . 1
H H40A 0.5760 -0.3467 0.2404 0.046 Uiso calc R 1
C C41 0.57950(19) -0.1657(5) 0.2695(2) 0.0353(10) Uani d . 1
H H41A 0.5417 -0.1550 0.2699 0.042 Uiso calc R 1
C C42 0.61433(19) -0.0683(5) 0.2864(2) 0.0359(10) Uani d . 1
H H42A 0.6005 0.0103 0.2981 0.043 Uiso calc R 1
C C51 0.69615(16) 0.0789(5) 0.40100(19) 0.0325(10) Uani d . 1
C C52 0.7156(2) 0.1852(5) 0.4373(2) 0.0392(11) Uani d . 1
H H52A 0.7331 0.2480 0.4138 0.047 Uiso calc R 1
C C53 0.7098(2) 0.2013(6) 0.5071(2) 0.0479(13) Uani d . 1
H H53A 0.7235 0.2743 0.5306 0.058 Uiso calc R 1
C C54 0.6842(3) 0.1113(7) 0.5420(3) 0.0581(17) Uani d . 1
H H54A 0.6805 0.1223 0.5897 0.070 Uiso calc R 1
C C55 0.6643(3) 0.0062(7) 0.5080(3) 0.0554(16) Uani d . 1
H H55A 0.6463 -0.0553 0.5319 0.067 Uiso calc R 1
C C56 0.6706(2) -0.0105(6) 0.4368(2) 0.0435(12) Uani d . 1
H H56A 0.6570 -0.0839 0.4135 0.052 Uiso calc R 1
C C57 0.89650(18) 0.1214(5) 0.4257(2) 0.0334(10) Uani d . 1
C C58 0.85417(19) 0.0911(5) 0.4710(2) 0.0373(12) Uani d . 1
H H58A 0.8339 0.1698 0.4771 0.045 Uiso calc R 1
C C59 0.8767(2) 0.0451(7) 0.5443(2) 0.0488(14) Uani d . 1
H H59A 0.9021 0.1098 0.5660 0.059 Uiso calc R 1
C C60 0.9080(2) -0.0763(7) 0.5411(3) 0.0589(17) Uani d . 1
H H60A 0.9372 -0.0646 0.5123 0.088 Uiso calc R 1
H H60B 0.8836 -0.1419 0.5210 0.088 Uiso calc R 1
H H60C 0.9233 -0.1006 0.5880 0.088 Uiso calc R 1
C C61 0.8311(2) 0.0305(6) 0.5892(2) 0.0519(16) Uani d . 1
H H61A 0.8459 0.0010 0.6353 0.078 Uiso calc R 1
H H61B 0.8047 -0.0299 0.5678 0.078 Uiso calc R 1
H H61C 0.8133 0.1111 0.5934 0.078 Uiso calc R 1
C C62 0.94339(19) 0.1278(5) 0.3360(3) 0.0371(11) Uani d . 1
H H62A 0.9392 0.1741 0.2911 0.045 Uiso calc R 1
C C63 0.97183(18) 0.2096(5) 0.3954(2) 0.0362(11) Uani d . 1
H H63A 1.0107 0.1850 0.4048 0.043 Uiso calc R 1
C C64 0.9718(2) 0.0052(6) 0.3291(3) 0.0467(13) Uani d . 1
H H64A 0.9524 -0.0429 0.2911 0.070 Uiso calc R 1
H H64B 0.9725 -0.0418 0.3724 0.070 Uiso calc R 1
H H64C 1.0088 0.0206 0.3195 0.070 Uiso calc R 1
C C65 0.9680(2) 0.3471(5) 0.3858(2) 0.0386(11) Uani d . 1
C C66 0.9216(2) 0.4037(6) 0.3507(3) 0.0476(13) Uani d . 1
H H66A 0.8925 0.3535 0.3307 0.057 Uiso calc R 1
C C67 0.9182(3) 0.5313(6) 0.3453(3) 0.0563(16) Uani d . 1
H H67A 0.8868 0.5695 0.3219 0.068 Uiso calc R 1
C C68 0.9611(3) 0.6032(6) 0.3742(3) 0.0651(19) Uani d . 1
H H68A 0.9589 0.6913 0.3700 0.078 Uiso calc R 1
C C69 1.0070(3) 0.5504(8) 0.4091(3) 0.0665(17) Uani d . 1
H H69A 1.0360 0.6013 0.4288 0.080 Uiso calc R 1
C C70 1.0100(2) 0.4222(6) 0.4149(3) 0.0484(13) Uani d . 1
H H70A 1.0413 0.3849 0.4391 0.058 Uiso calc R 1
C C1S 0.5159(3) 0.2065(7) -0.1674(3) 0.0572(15) Uani d . 1
H H1SA 0.4868 0.2497 -0.1930 0.069 Uiso calc R 1
C C2S 0.5086(2) 0.1539(6) -0.1043(3) 0.0515(14) Uani d . 1
H H2SA 0.4754 0.1632 -0.0855 0.062 Uiso calc R 1
C C3S 0.5498(3) 0.0891(6) -0.0701(3) 0.0574(17) Uani d . 1
H H3SA 0.5450 0.0498 -0.0275 0.069 Uiso calc R 1
C C4S 0.5986(3) 0.0786(7) -0.0955(3) 0.0646(19) Uani d . 1
H H4SA 0.6272 0.0328 -0.0706 0.077 Uiso calc R 1
C C5S 0.6058(3) 0.1356(7) -0.1581(4) 0.0644(18) Uani d . 1
H H5SA 0.6396 0.1311 -0.1758 0.077 Uiso calc R 1
C C6S 0.5637(3) 0.1978(7) -0.1934(3) 0.0616(17) Uani d . 1
H H6SA 0.5679 0.2354 -0.2366 0.074 Uiso calc R 1

loop_
_atom_site_aniso_label
_atom_site_aniso_U_11
_atom_site_aniso_U_22
_atom_site_aniso_U_33
_atom_site_aniso_U_12
_atom_site_aniso_U_13
_atom_site_aniso_U_23
Ru1 0.02315(15) 0.02614(17) 0.02527(15) 0.00211(16) -0.00004(10) 0.00231(16)
Cl1 0.0333(6) 0.0304(6) 0.0471(6) 0.0062(5) 0.0049(5) 0.0020(5)
P1 0.0215(5) 0.0256(6) 0.0260(5) 0.0027(4) 0.0020(4) 0.0019(4)
P2 0.0242(4) 0.0279(6) 0.0241(4) 0.0029(5) 0.0028(3) -0.0005(5)
O1 0.0373(18) 0.058(2) 0.0319(16) -0.0175(17) -0.0085(13) 0.0111(16)
N1 0.0269(18) 0.031(2) 0.0324(17) -0.0013(16) -0.0016(14) 0.0049(16)
N2 0.0238(18) 0.035(2) 0.0372(19) -0.0028(14) -0.0023(14) 0.0095(15)
C1 0.0253(18) 0.030(3) 0.0248(16) 0.0024(18) 0.0042(13) 0.0017(17)
C2 0.027(2) 0.039(3) 0.031(2) 0.0098(18) 0.0048(17) -0.0060(19)
C3 0.037(3) 0.037(3) 0.028(2) 0.006(2) 0.0040(17) -0.0060(19)
C4 0.035(2) 0.027(2) 0.028(2) -0.0014(18) 0.0037(17) -0.0001(18)
C5 0.050(3) 0.033(3) 0.031(2) 0.001(2) 0.001(2) -0.005(2)
C6 0.037(3) 0.033(3) 0.035(2) -0.009(2) -0.001(2) -0.004(2)
C7 0.032(2) 0.036(3) 0.039(2) -0.008(2) 0.0015(18) 0.006(2)
C8 0.026(2) 0.030(2) 0.036(2) -0.0008(17) 0.0029(17) 0.0000(19)
C9 0.029(2) 0.025(2) 0.0254(19) 0.0022(17) -0.0018(15) 0.0021(17)
C10 0.0253(17) 0.026(2) 0.0217(15) 0.0035(19) 0.0014(12) 0.0024(19)
C11 0.0208(19) 0.030(2) 0.033(2) 0.0037(17) 0.0014(16) -0.0026(18)
C12 0.028(2) 0.033(3) 0.032(2) 0.0090(19) 0.0011(17) -0.0056(19)
C13 0.031(2) 0.031(3) 0.042(2) 0.013(2) -0.0024(19) -0.007(2)
C14 0.028(2) 0.029(2) 0.038(2) 0.0012(18) -0.0078(17) -0.0026(19)
C15 0.039(3) 0.031(3) 0.053(3) 0.013(2) -0.009(2) -0.005(2)
C16 0.049(3) 0.033(3) 0.044(3) 0.009(2) -0.012(2) 0.003(2)
C17 0.041(3) 0.031(3) 0.034(2) 0.001(2) -0.002(2) 0.001(2)
C18 0.029(2) 0.030(2) 0.034(2) 0.0016(18) 0.0030(17) 0.0028(18)
C19 0.021(2) 0.027(2) 0.035(2) -0.0019(17) -0.0005(16) 0.0000(17)
C20 0.0195(18) 0.026(2) 0.0280(19) 0.0021(16) -0.0005(15) 0.0012(17)
C21 0.026(2) 0.036(3) 0.0270(19) 0.0032(18) -0.0003(16) 0.0010(18)
C22 0.026(2) 0.032(3) 0.041(2) 0.0038(18) 0.0041(18) 0.0084(19)
C23 0.029(2) 0.041(3) 0.053(3) 0.006(2) 0.008(2) 0.015(2)
C24 0.025(2) 0.055(3) 0.047(3) 0.010(2) 0.010(2) 0.010(2)
C25 0.027(2) 0.053(4) 0.045(2) 0.011(2) 0.0060(18) 0.001(2)
C26 0.029(2) 0.037(3) 0.037(2) 0.0037(18) 0.0020(17) 0.0030(18)
C31 0.0184(19) 0.028(2) 0.033(2) 0.0015(16) 0.0017(15) 0.0049(17)
C32 0.027(2) 0.036(3) 0.033(2) 0.0030(19) 0.0018(17) 0.0001(19)
C33 0.030(2) 0.039(3) 0.036(2) 0.008(2) 0.0032(18) 0.007(2)
C34 0.036(2) 0.030(3) 0.047(2) 0.006(2) 0.0075(18) 0.010(2)
C35 0.038(3) 0.030(2) 0.045(3) 0.009(2) 0.005(2) -0.001(2)
C36 0.029(2) 0.032(3) 0.032(2) 0.0031(18) 0.0014(17) 0.0018(18)
C37 0.026(2) 0.033(3) 0.0236(19) -0.0040(19) 0.0032(16) 0.0022(17)
C38 0.027(2) 0.035(3) 0.039(2) 0.0047(19) 0.0038(18) 0.001(2)
C39 0.040(3) 0.030(3) 0.045(3) -0.003(2) 0.006(2) -0.002(2)
C40 0.039(3) 0.034(3) 0.041(3) -0.004(2) 0.003(2) -0.004(2)
C41 0.030(2) 0.041(3) 0.036(2) 0.000(2) 0.0061(18) -0.001(2)
C42 0.033(2) 0.036(3) 0.038(2) 0.003(2) 0.0069(19) 0.003(2)
C51 0.0283(19) 0.042(3) 0.0271(17) 0.005(2) 0.0030(14) -0.003(2)
C52 0.046(3) 0.039(3) 0.032(2) 0.012(2) 0.002(2) -0.002(2)
C53 0.057(3) 0.051(4) 0.035(2) 0.013(3) 0.000(2) -0.012(2)
C54 0.063(4) 0.083(5) 0.030(2) 0.015(3) 0.010(2) -0.002(3)
C55 0.062(4) 0.075(4) 0.032(3) -0.010(3) 0.017(2) -0.007(3)
C56 0.046(3) 0.055(3) 0.030(2) -0.008(3) 0.010(2) -0.003(2)
C57 0.028(2) 0.038(3) 0.032(2) -0.0074(19) -0.0064(17) 0.0058(19)
C58 0.041(2) 0.042(3) 0.0268(19) -0.008(2) -0.0035(17) 0.0043(18)
C59 0.046(3) 0.064(4) 0.033(2) -0.019(3) -0.0089(18) 0.004(3)
C60 0.041(3) 0.077(5) 0.053(3) -0.010(3) -0.016(2) 0.025(3)
C61 0.066(3) 0.060(5) 0.029(2) -0.012(3) 0.000(2) 0.009(2)
C62 0.026(2) 0.043(3) 0.041(2) 0.004(2) -0.0024(19) 0.005(2)
C63 0.023(2) 0.046(3) 0.037(2) -0.003(2) -0.0029(18) 0.011(2)
C64 0.038(3) 0.049(3) 0.052(3) 0.004(2) -0.004(2) 0.007(2)
C65 0.038(3) 0.044(3) 0.036(2) -0.003(2) 0.0101(19) 0.005(2)
C66 0.042(3) 0.052(4) 0.050(3) 0.003(3) 0.009(2) 0.008(3)
C67 0.063(4) 0.048(4) 0.061(3) 0.007(3) 0.022(3) 0.012(3)
C68 0.101(6) 0.036(3) 0.063(4) -0.005(3) 0.029(4) 0.001(3)
C69 0.083(4) 0.058(4) 0.059(3) -0.023(4) 0.011(3) -0.006(4)
C70 0.053(3) 0.055(4) 0.038(3) -0.004(3) 0.008(2) -0.004(2)
C1S 0.049(3) 0.056(4) 0.064(4) 0.011(3) -0.001(3) 0.001(3)
C2S 0.041(3) 0.052(4) 0.064(3) -0.015(3) 0.012(3) -0.012(3)
C3S 0.074(4) 0.054(5) 0.044(3) -0.011(3) 0.005(3) 0.000(3)
C4S 0.063(4) 0.057(4) 0.068(3) 0.024(3) -0.018(3) -0.025(4)
C5S 0.049(3) 0.069(5) 0.079(4) 0.008(3) 0.024(3) -0.021(4)
C6S 0.089(5) 0.049(4) 0.051(3) 0.002(3) 0.024(3) -0.003(3)

loop_
_atom_type_symbol
_atom_type_description
_atom_type_scat_dispersion_real
_atom_type_scat_dispersion_imag
_atom_type_scat_source
C C 0.0033 0.0016 'International Tables Vol C Tables 4.2.6.8 and 6.1.1.4'
H H 0.0000 0.0000 'International Tables Vol C Tables 4.2.6.8 and 6.1.1.4'
O O 0.0106 0.0060 'International Tables Vol C Tables 4.2.6.8 and 6.1.1.4'
N N 0.0061 0.0033 'International Tables Vol C Tables 4.2.6.8 and 6.1.1.4'
P P 0.1023 0.0942 'International Tables Vol C Tables 4.2.6.8 and 6.1.1.4'
Cl Cl 0.1484 0.1585 'International Tables Vol C Tables 4.2.6.8 and 6.1.1.4'
Ru Ru -1.2594 0.8363 'International Tables Vol C Tables 4.2.6.8 and 6.1.1.4'

loop_
_geom_angle_atom_site_label_1
_geom_angle_atom_site_label_2
_geom_angle_atom_site_label_3
_geom_angle
_geom_angle_publ_flag
H1RU Ru1 N1 83.6(17) y
H1RU Ru1 N2 88.3(18) y
N1 Ru1 N2 73.71(13) y
H1RU Ru1 P2 77.1(18) y
N1 Ru1 P2 93.60(10) y
N2 Ru1 P2 161.78(10) y
H1RU Ru1 P1 93.3(17) y
N1 Ru1 P1 173.36(11) y
N2 Ru1 P1 100.40(10) y
P2 Ru1 P1 91.39(4) y
H1RU Ru1 Cl1 165.3(17) y
N1 Ru1 Cl1 81.75(11) y
N2 Ru1 Cl1 87.38(11) y
P2 Ru1 Cl1 104.00(5) y
P1 Ru1 Cl1 101.29(4) y
C1 P1 C31 103.3(2) ?
C1 P1 C21 105.44(18) ?
C31 P1 C21 98.7(2) ?
C1 P1 Ru1 112.21(14) ?
C31 P1 Ru1 120.46(14) ?
C21 P1 Ru1 114.83(14) ?
C11 P2 C37 96.0(2) ?
C11 P2 C51 105.9(2) ?
C37 P2 C51 99.3(2) ?
C11 P2 Ru1 116.93(15) ?
C37 P2 Ru1 129.15(15) ?
C51 P2 Ru1 106.61(13) ?
C57 O1 C63 105.1(3) ?
C58 N1 Ru1 110.4(3) ?
C58 N1 H1A 109.6 ?
Ru1 N1 H1A 109.6 ?
C58 N1 H1B 109.6 ?
Ru1 N1 H1B 109.6 ?
H1A N1 H1B 108.1 ?
C57 N2 C62 105.9(4) ?
C57 N2 Ru1 112.1(3) ?
C62 N2 Ru1 141.8(3) ?
C10 C1 C2 118.5(4) ?
C10 C1 P1 120.1(3) ?
C2 C1 P1 120.5(3) ?
C3 C2 C1 121.6(4) ?
C3 C2 H2A 119.2 ?
C1 C2 H2A 119.2 ?
C2 C3 C4 121.1(4) ?
C2 C3 H3A 119.4 ?
C4 C3 H3A 119.4 ?
C9 C4 C5 119.9(4) ?
C9 C4 C3 118.1(4) ?
C5 C4 C3 122.0(4) ?
C6 C5 C4 120.6(5) ?
C6 C5 H5A 119.7 ?
C4 C5 H5A 119.7 ?
C5 C6 C7 120.1(4) ?
C5 C6 H6A 119.9 ?
C7 C6 H6A 119.9 ?
C8 C7 C6 121.0(5) ?
C8 C7 H7A 119.5 ?
C6 C7 H7A 119.5 ?
C7 C8 C9 120.3(4) ?
C7 C8 H8A 119.9 ?
C9 C8 H8A 119.9 ?
C4 C9 C8 118.1(4) ?
C4 C9 C10 120.8(4) ?
C8 C9 C10 121.1(4) ?
C1 C10 C9 119.8(4) ?
C1 C10 C20 121.5(4) ?
C9 C10 C20 118.5(3) ?
C20 C11 C12 119.3(4) ?
C20 C11 P2 119.8(3) ?
C12 C11 P2 120.9(3) ?
C13 C12 C11 120.2(4) ?
C13 C12 H12A 119.9 ?
C11 C12 H12A 119.9 ?
C12 C13 C14 122.2(5) ?
C12 C13 H13A 118.9 ?
C14 C13 H13A 118.9 ?
C13 C14 C15 122.9(5) ?
C13 C14 C19 118.2(4) ?
C15 C14 C19 118.9(4) ?
C16 C15 C14 121.7(5) ?
C16 C15 H15A 119.1 ?
C14 C15 H15A 119.1 ?
C15 C16 C17 119.5(5) ?
C15 C16 H16A 120.3 ?
C17 C16 H16A 120.3 ?
C18 C17 C16 120.7(4) ?
C18 C17 H17A 119.7 ?
C16 C17 H17A 119.7 ?
C17 C18 C19 121.6(5) ?
C17 C18 H18A 119.2 ?
C19 C18 H18A 119.2 ?
C18 C19 C20 123.4(4) ?
C18 C19 C14 117.6(4) ?
C20 C19 C14 119.0(4) ?
C11 C20 C19 121.0(4) ?
C11 C20 C10 122.5(4) ?
C19 C20 C10 116.5(3) ?
C22 C21 C26 118.5(4) ?
C22 C21 P1 121.7(3) ?
C26 C21 P1 119.4(4) ?
C23 C22 C21 120.6(4) ?
C23 C22 H22A 119.7 ?
C21 C22 H22A 119.7 ?
C24 C23 C22 121.0(5) ?
C24 C23 H23A 119.5 ?
C22 C23 H23A 119.5 ?
C23 C24 C25 119.5(4) ?
C23 C24 H24A 120.2 ?
C25 C24 H24A 120.2 ?
C26 C25 C24 119.9(5) ?
C26 C25 H25A 120.0 ?
C24 C25 H25A 120.0 ?
C25 C26 C21 120.3(4) ?
C25 C26 H26A 119.9 ?
C21 C26 H26A 119.9 ?
C36 C31 C32 118.7(4) ?
C36 C31 P1 121.1(3) ?
C32 C31 P1 119.8(3) ?
C33 C32 C31 120.7(4) ?
C33 C32 H32A 119.7 ?
C31 C32 H32A 119.7 ?
C32 C33 C34 120.2(4) ?
C32 C33 H33A 119.9 ?
C34 C33 H33A 119.9 ?
C33 C34 C35 119.6(5) ?
C33 C34 H34A 120.2 ?
C35 C34 H34A 120.2 ?
C34 C35 C36 120.1(5) ?
C34 C35 H35A 120.0 ?
C36 C35 H35A 120.0 ?
C31 C36 C35 120.7(4) ?
C31 C36 H36A 119.6 ?
C35 C36 H36A 119.6 ?
C38 C37 C42 119.8(4) ?
C38 C37 P2 121.8(3) ?
C42 C37 P2 118.4(4) ?
C37 C38 C39 120.0(4) ?
C37 C38 H38A 120.0 ?
C39 C38 H38A 120.0 ?
C40 C39 C38 119.5(5) ?
C40 C39 H39A 120.3 ?
C38 C39 H39A 120.3 ?
C41 C40 C39 120.9(5) ?
C41 C40 H40A 119.5 ?
C39 C40 H40A 119.5 ?
C42 C41 C40 119.3(5) ?
C42 C41 H41A 120.3 ?
C40 C41 H41A 120.3 ?
C41 C42 C37 120.6(5) ?
C41 C42 H42A 119.7 ?
C37 C42 H42A 119.7 ?
C56 C51 C52 117.6(4) ?
C56 C51 P2 122.3(4) ?
C52 C51 P2 119.3(4) ?
C53 C52 C51 121.5(5) ?
C53 C52 H52A 119.2 ?
C51 C52 H52A 119.2 ?
C54 C53 C52 120.1(6) ?
C54 C53 H53A 119.9 ?
C52 C53 H53A 119.9 ?
C55 C54 C53 120.0(5) ?
C55 C54 H54A 120.0 ?
C53 C54 H54A 120.0 ?
C54 C55 C56 119.8(6) ?
C54 C55 H55A 120.1 ?
C56 C55 H55A 120.1 ?
C51 C56 C55 120.9(5) ?
C51 C56 H56A 119.6 ?
C55 C56 H56A 119.6 ?
N2 C57 O1 118.6(4) ?
N2 C57 C58 122.8(4) ?
O1 C57 C58 118.6(4) ?
N1 C58 C57 105.3(3) ?
N1 C58 C59 116.0(4) ?
C57 C58 C59 114.2(4) ?
N1 C58 H58A 106.9 ?
C57 C58 H58A 106.9 ?
C59 C58 H58A 106.9 ?
C60 C59 C61 110.9(5) ?
C60 C59 C58 111.5(5) ?
C61 C59 C58 110.4(4) ?
C60 C59 H59A 108.0 ?
C61 C59 H59A 108.0 ?
C58 C59 H59A 108.0 ?
C59 C60 H60A 109.5 ?
C59 C60 H60B 109.5 ?
H60A C60 H60B 109.5 ?
C59 C60 H60C 109.5 ?
H60A C60 H60C 109.5 ?
H60B C60 H60C 109.5 ?
C59 C61 H61A 109.5 ?
C59 C61 H61B 109.5 ?
H61A C61 H61B 109.5 ?
C59 C61 H61C 109.5 ?
H61A C61 H61C 109.5 ?
H61B C61 H61C 109.5 ?
N2 C62 C64 108.7(4) ?
N2 C62 C63 102.3(4) ?
C64 C62 C63 112.5(4) ?
N2 C62 H62A 111.0 ?
C64 C62 H62A 111.0 ?
C63 C62 H62A 111.0 ?
O1 C63 C65 110.2(4) ?
O1 C63 C62 101.4(4) ?
C65 C63 C62 116.8(4) ?
O1 C63 H63A 109.4 ?
C65 C63 H63A 109.4 ?
C62 C63 H63A 109.4 ?
C62 C64 H64A 109.5 ?
C62 C64 H64B 109.5 ?
H64A C64 H64B 109.5 ?
C62 C64 H64C 109.5 ?
H64A C64 H64C 109.5 ?
H64B C64 H64C 109.5 ?
C70 C65 C66 118.9(6) ?
C70 C65 C63 119.4(5) ?
C66 C65 C63 121.7(5) ?
C67 C66 C65 120.4(6) ?
C67 C66 H66A 119.8 ?
C65 C66 H66A 119.8 ?
C66 C67 C68 119.2(6) ?
C66 C67 H67A 120.4 ?
C68 C67 H67A 120.4 ?
C69 C68 C67 121.7(7) ?
C69 C68 H68A 119.1 ?
C67 C68 H68A 119.1 ?
C68 C69 C70 118.9(6) ?
C68 C69 H69A 120.6 ?
C70 C69 H69A 120.6 ?
C69 C70 C65 120.9(6) ?
C69 C70 H70A 119.5 ?
C65 C70 H70A 119.5 ?
C6S C1S C2S 121.3(6) ?
C6S C1S H1SA 119.3 ?
C2S C1S H1SA 119.3 ?
C3S C2S C1S 118.3(6) ?
C3S C2S H2SA 120.9 ?
C1S C2S H2SA 120.9 ?
C2S C3S C4S 121.4(6) ?
C2S C3S H3SA 119.3 ?
C4S C3S H3SA 119.3 ?
C3S C4S C5S 119.6(6) ?
C3S C4S H4SA 120.2 ?
C5S C4S H4SA 120.2 ?
C6S C5S C4S 118.9(6) ?
C6S C5S H5SA 120.6 ?
C4S C5S H5SA 120.6 ?
C1S C6S C5S 120.5(6) ?
C1S C6S H6SA 119.7 ?
C5S C6S H6SA 119.7 ?

loop_
_geom_bond_atom_site_label_1
_geom_bond_atom_site_label_2
_geom_bond_distance
_geom_bond_publ_flag
Ru1 H1RU 1.71(6) y
Ru1 N1 2.186(3) y
Ru1 N2 2.202(4) y
Ru1 P2 2.2418(10) y
Ru1 P1 2.2434(10) y
Ru1 Cl1 2.5661(12) y
P1 C1 1.843(4) ?
P1 C31 1.850(5) ?
P1 C21 1.856(4) ?
P2 C11 1.848(5) ?
P2 C37 1.860(5) ?
P2 C51 1.870(4) ?
O1 C57 1.338(5) y
O1 C63 1.489(6) y
N1 C58 1.488(6) ?
N1 H1A 0.9200 ?
N1 H1B 0.9200 ?
N2 C57 1.286(6) y
N2 C62 1.488(6) y
C1 C10 1.396(5) ?
C1 C2 1.434(6) ?
C2 C3 1.374(7) ?
C2 H2A 0.9500 ?
C3 C4 1.418(7) ?
C3 H3A 0.9500 ?
C4 C9 1.415(6) ?
C4 C5 1.417(7) ?
C5 C6 1.361(7) ?
C5 H5A 0.9500 ?
C6 C7 1.412(7) ?
C6 H6A 0.9500 ?
C7 C8 1.365(6) ?
C7 H7A 0.9500 ?
C8 C9 1.434(6) ?
C8 H8A 0.9500 ?
C9 C10 1.440(6) ?
C10 C20 1.506(6) ?
C11 C20 1.389(6) ?
C11 C12 1.421(6) ?
C12 C13 1.371(7) ?
C12 H12A 0.9500 ?
C13 C14 1.410(7) ?
C13 H13A 0.9500 ?
C14 C15 1.415(7) ?
C14 C19 1.436(6) ?
C15 C16 1.370(7) ?
C15 H15A 0.9500 ?
C16 C17 1.403(7) ?
C16 H16A 0.9500 ?
C17 C18 1.371(7) ?
C17 H17A 0.9500 ?
C18 C19 1.419(6) ?
C18 H18A 0.9500 ?
C19 C20 1.426(6) ?
C21 C22 1.395(7) ?
C21 C26 1.410(6) ?
C22 C23 1.390(6) ?
C22 H22A 0.9500 ?
C23 C24 1.370(8) ?
C23 H23A 0.9500 ?
C24 C25 1.406(8) ?
C24 H24A 0.9500 ?
C25 C26 1.391(6) ?
C25 H25A 0.9500 ?
C26 H26A 0.9500 ?
C31 C36 1.375(6) ?
C31 C32 1.413(6) ?
C32 C33 1.373(7) ?
C32 H32A 0.9500 ?
C33 C34 1.390(7) ?
C33 H33A 0.9500 ?
C34 C35 1.391(7) ?
C34 H34A 0.9500 ?
C35 C36 1.393(7) ?
C35 H35A 0.9500 ?
C36 H36A 0.9500 ?
C37 C38 1.375(7) ?
C37 C42 1.397(6) ?
C38 C39 1.389(7) ?
C38 H38A 0.9500 ?
C39 C40 1.387(7) ?
C39 H39A 0.9500 ?
C40 C41 1.378(7) ?
C40 H40A 0.9500 ?
C41 C42 1.374(7) ?
C41 H41A 0.9500 ?
C42 H42A 0.9500 ?
C51 C56 1.386(7) ?
C51 C52 1.398(7) ?
C52 C53 1.393(7) ?
C52 H52A 0.9500 ?
C53 C54 1.381(9) ?
C53 H53A 0.9500 ?
C54 C55 1.371(9) ?
C54 H54A 0.9500 ?
C55 C56 1.425(7) ?
C55 H55A 0.9500 ?
C56 H56A 0.9500 ?
C57 C58 1.491(7) ?
C58 C59 1.549(6) ?
C58 H58A 1.0000 ?
C59 C60 1.525(11) ?
C59 C61 1.525(7) ?
C59 H59A 1.0000 ?
C60 H60A 0.9800 ?
C60 H60B 0.9800 ?
C60 H60C 0.9800 ?
C61 H61A 0.9800 ?
C61 H61B 0.9800 ?
C61 H61C 0.9800 ?
C62 C64 1.508(7) ?
C62 C63 1.554(7) y
C62 H62A 1.0000 ?
C63 C65 1.490(8) ?
C63 H63A 1.0000 ?
C64 H64A 0.9800 ?
C64 H64B 0.9800 ?
C64 H64C 0.9800 ?
C65 C70 1.387(8) ?
C65 C66 1.408(8) ?
C66 C67 1.375(9) ?
C66 H66A 0.9500 ?
C67 C68 1.383(10) ?
C67 H67A 0.9500 ?
C68 C69 1.380(11) ?
C68 H68A 0.9500 ?
C69 C70 1.383(11) ?
C69 H69A 0.9500 ?
C70 H70A 0.9500 ?
C1S C6S 1.354(9) ?
C1S C2S 1.385(9) ?
C1S H1SA 0.9500 ?
C2S C3S 1.348(9) ?
C2S H2SA 0.9500 ?
C3S C4S 1.373(9) ?
C3S H3SA 0.9500 ?
C4S C5S 1.395(10) ?
C4S H4SA 0.9500 ?
C5S C6S 1.358(10) ?
C5S H5SA 0.9500 ?
C6S H6SA 0.9500 ?

loop_
_geom_hbond_atom_site_label_D
_geom_hbond_atom_site_label_H
_geom_hbond_atom_site_label_A
_geom_hbond_distance_DH
_geom_hbond_distance_HA
_geom_hbond_distance_DA
_geom_hbond_angle_DHA
N1 H1B Cl1 0.92 2.71 3.123(4) 108.5
N1 H1A Cg1 0.92 2.62 3.487(5) 157.0
C62 H62A Cg2 1.00 2.63 2.482(6) 143.0
